data_7027004
loop_
_publ_author_name
'Bouwman, Elisabeth'
'Henderson, Richard K.'
'Powell, Annie K.'
'Reedijk, Jan'
'Smeets, Wilberth J. J.'
'Spek, Anthony L.'
'Veldman, Nora'
'Wocadlo, Sigrid'

_publ_section_title
;
 Anion dependent deprotection of a thioether group in Schiff base NS2
 ligands results in new mononuclear and dinuclear thiolato nickel
 complexes
;
_journal_issue 20
_journal_name_full 'Journal of the Chemical Society, Dalton Transactions'
_journal_page_first 3495
_journal_paper_doi 10.1039/a805428b
_journal_year 1998
_chemical_compound_source 'see text'
_chemical_formula_moiety 'C26 H18 N2 Ni2 S4'
_chemical_formula_sum 'C26 H18 N2 Ni2 S4'
_chemical_formula_weight 604.08
_space_group_IT_number 14
_symmetry_cell_setting monoclinic
_symmetry_space_group_name_Hall '-P 2ybc'
_symmetry_space_group_name_H-M 'P 1 21/c 1'
_cell_angle_alpha 90
_cell_angle_beta 123.665(14)
_cell_angle_gamma 90
_cell_formula_units_Z 4
_cell_length_a 11.753(3)
_cell_length_b 11.9765(17)
_cell_length_c 20.275(4)
_cell_measurement_temperature 150
_cell_volume 2375.3(9)
_computing_cell_refinement 'SET4 (de Boer & Duisenberg, 1984)'
_computing_data_collection 'Locally modified CAD4-Version 5 Software'
_computing_data_reduction 'HELENA (Spek, 1997)'
_computing_publication_material 'PLATON (Spek, 1990)'
_computing_structure_refinement 'SHELXL-97 (Sheldrick, 1997)'
_diffrn_ambient_temperature 150
_diffrn_measurement_device_type CAD4T
_diffrn_measurement_method omega-scan
_diffrn_radiation_monochromator graphite
_diffrn_radiation_source 'Rotating Anode'
_diffrn_radiation_type 'Mo K\a'
_diffrn_radiation_wavelength 0.71073
_diffrn_reflns_av_R_equivalents 0.1027
_diffrn_reflns_av_sigmaI/netI 0.1530
_diffrn_reflns_limit_h_max 13
_diffrn_reflns_limit_h_min -14
_diffrn_reflns_limit_k_max 0
_diffrn_reflns_limit_k_min -14
_diffrn_reflns_limit_l_max 24
_diffrn_reflns_limit_l_min -23
_diffrn_reflns_number 7550
_diffrn_reflns_theta_max 24.00
_diffrn_reflns_theta_min 2.08
_exptl_absorpt_coefficient_mu 1.96
_exptl_absorpt_process_details none
_exptl_crystal_colour brown
_exptl_crystal_density_diffrn 1.689
_exptl_crystal_density_method 'Not Measured'
_exptl_crystal_F_000 1232
_exptl_crystal_size_max 0.45
_exptl_crystal_size_mid 0.10
_exptl_crystal_size_min 0.08
_refine_diff_density_max 0.809
_refine_diff_density_min -0.567
_refine_diff_density_rms 0.113
_refine_ls_abs_structure_details none
_refine_ls_abs_structure_Flack none
_refine_ls_extinction_method none
_refine_ls_goodness_of_fit_ref 0.972
_refine_ls_hydrogen_treatment 'H-atom refinement: see text '
_refine_ls_matrix_type full
_refine_ls_number_parameters 307
_refine_ls_number_reflns 3738
_refine_ls_restrained_S_all 0.972
_refine_ls_R_factor_all 0.1691
_refine_ls_R_factor_gt 0.0657
_refine_ls_shift/su_max 0.000
_refine_ls_shift/su_mean 0.000
_refine_ls_structure_factor_coef Fsqd
_refine_ls_weighting_details 'w = 1/[sigma^2^(Fo^2^) + (0.0584P)^2^]'
_refine_ls_weighting_scheme calc
_refine_ls_wR_factor_gt 0.1205
_refine_ls_wR_factor_ref 0.1610
_reflns_number_gt 1686
_reflns_number_total 3738
_reflns_threshold_expression I>2sigma(I)
_cod_data_source_file 805428bsup1.cif
_cod_data_source_block s1599a
_cod_depositor_comments
;
The following automatic conversions were performed:

'_symmetry_cell_setting' value 'Monoclinic' changed to 'monoclinic'
according to /home/saulius/struct/CIF-dictionaries/cif_core.dic
dictionary named 'cif_core.dic' version 2.4.2 from 2011-04-26.

Automatic conversion script
Id: cif_fix_values 1891 2012-01-12 08:04:46Z andrius 
;
_cod_original_sg_symbol_H-M 'P 21/c'
_cod_database_code 7027004

loop_
_symmetry_equiv_pos_as_xyz
x,y,z
-x,1/2+y,1/2-z
-x,-y,-z
x,1/2-y,1/2+z

loop_
_atom_site_aniso_label
_atom_site_aniso_U_11
_atom_site_aniso_U_22
_atom_site_aniso_U_33
_atom_site_aniso_U_23
_atom_site_aniso_U_13
_atom_site_aniso_U_12
Ni1 0.0303(8) 0.0311(8) 0.0399(9) -0.0008(7) 0.0189(8) -0.0022(7)
Ni2 0.0338(8) 0.0287(8) 0.0472(10) 0.0042(7) 0.0262(8) 0.0037(7)
S1 0.0375(17) 0.0400(17) 0.0360(18) 0.0016(15) 0.0216(15) -0.0025(14)
S2 0.0368(18) 0.0353(16) 0.0430(19) -0.0008(14) 0.0226(16) 0.0021(14)
S3 0.048(2) 0.0427(19) 0.044(2) -0.0009(16) 0.0272(17) 0.0048(15)
S4 0.0342(18) 0.0437(18) 0.053(2) 0.0092(16) 0.0230(17) -0.0041(14)
N18 0.048(6) 0.026(5) 0.049(6) 0.003(5) 0.035(6) 0.004(4)
N32 0.070(8) 0.033(6) 0.087(9) 0.003(6) 0.068(8) -0.003(5)
C11 0.041(7) 0.025(6) 0.027(7) -0.001(5) 0.014(6) 0.009(5)
C12 0.032(7) 0.031(6) 0.036(7) 0.003(5) 0.014(6) 0.016(5)
C13 0.062(9) 0.042(7) 0.030(7) 0.003(6) 0.023(7) 0.019(7)
C14 0.076(11) 0.039(7) 0.064(10) -0.010(7) 0.052(9) -0.003(7)
C15 0.026(7) 0.035(7) 0.062(10) -0.023(7) 0.020(7) -0.010(6)
C16 0.051(8) 0.021(6) 0.044(8) 0.001(6) 0.023(7) -0.002(6)
C17 0.056(9) 0.029(6) 0.050(9) 0.002(6) 0.037(8) 0.011(6)
C19 0.026(6) 0.027(6) 0.042(7) -0.002(5) 0.017(6) 0.007(5)
C20 0.042(8) 0.046(7) 0.054(8) 0.001(6) 0.037(7) 0.013(6)
C21 0.034(7) 0.044(7) 0.055(8) -0.003(6) 0.036(7) 0.011(6)
C22 0.025(7) 0.054(8) 0.055(8) -0.008(7) 0.015(6) 0.022(6)
C23 0.036(6) 0.039(6) 0.036(6) 0.008(6) 0.022(6) 0.016(6)
C24 0.033(6) 0.030(6) 0.054(7) 0.006(6) 0.030(6) 0.011(6)
C25 0.038(7) 0.031(6) 0.028(7) -0.004(5) 0.017(6) -0.004(5)
C26 0.039(8) 0.036(7) 0.040(8) -0.001(6) 0.020(7) -0.009(6)
C27 0.057(9) 0.032(7) 0.029(7) -0.004(6) 0.013(7) -0.005(6)
C28 0.092(12) 0.024(7) 0.062(10) 0.013(7) 0.052(10) 0.012(7)
C29 0.048(8) 0.046(8) 0.051(9) 0.010(7) 0.031(8) 0.005(6)
C30 0.036(8) 0.023(6) 0.026(7) -0.001(5) 0.008(6) -0.011(5)
C31 0.087(11) 0.026(7) 0.086(11) -0.011(7) 0.069(10) -0.015(7)
C33 0.038(7) 0.047(7) 0.032(7) -0.008(6) 0.020(6) -0.031(6)
C34 0.063(9) 0.036(7) 0.050(8) -0.006(6) 0.046(8) -0.015(7)
C35 0.043(8) 0.038(7) 0.085(11) 0.018(7) 0.042(8) 0.012(6)
C36 0.026(7) 0.047(7) 0.042(7) 0.002(6) 0.017(6) -0.014(6)
C37 0.038(6) 0.042(7) 0.032(6) -0.003(6) 0.022(6) -0.006(6)
C38 0.033(6) 0.035(6) 0.036(7) 0.010(6) 0.015(6) -0.007(6)

loop_
_atom_site_label
_atom_site_thermal_displace_type
_atom_site_fract_x
_atom_site_fract_y
_atom_site_fract_z
_atom_site_occupancy
_atom_site_U_iso_or_equiv
Ni1 Uani 0.22897(13) 0.26113(11) -0.05535(8) 1.000 0.0341(5)
Ni2 Uani 0.25394(13) 0.25971(11) 0.08517(8) 1.000 0.0346(5)
S1 Uani 0.0649(3) 0.3395(2) -0.15984(17) 1.000 0.0372(10)
S2 Uani 0.3771(3) 0.1692(2) 0.05177(17) 1.000 0.0381(10)
S3 Uani 0.4289(3) 0.3261(3) 0.19111(18) 1.000 0.0440(11)
S4 Uani 0.0934(3) 0.1806(2) -0.02577(18) 1.000 0.0443(11)
N18 Uani 0.3761(9) 0.3228(7) -0.0563(6) 1.000 0.037(3)
N32 Uani 0.1149(11) 0.3357(8) 0.0887(7) 1.000 0.050(4)
C11 Uani 0.1231(11) 0.3735(8) -0.2182(6) 1.000 0.034(4)
C12 Uani 0.0272(11) 0.4002(8) -0.2973(6) 1.000 0.036(4)
C13 Uani 0.0587(13) 0.4319(9) -0.3494(7) 1.000 0.046(4)
C14 Uani 0.1965(14) 0.4405(10) -0.3234(8) 1.000 0.053(5)
C15 Uani 0.2954(12) 0.4153(9) -0.2460(8) 1.000 0.043(5)
C16 Uani 0.2634(13) 0.3804(9) -0.1918(7) 1.000 0.040(4)
C17 Uani 0.3779(13) 0.3586(9) -0.1123(7) 1.000 0.041(5)
C19 Uani 0.5125(11) 0.3215(8) 0.0211(6) 1.000 0.033(4)
C20 Uani 0.6197(11) 0.3884(9) 0.0388(7) 1.000 0.042(4)
C21 Uani 0.7400(11) 0.3783(9) 0.1109(7) 1.000 0.038(4)
C22 Uani 0.7575(11) 0.2999(10) 0.1661(7) 1.000 0.048(4)
C23 Uani 0.6476(10) 0.2332(9) 0.1489(6) 1.000 0.036(3)
C24 Uani 0.5244(10) 0.2478(9) 0.0760(6) 1.000 0.036(4)
C25 Uani 0.3757(11) 0.3708(8) 0.2503(6) 1.000 0.033(4)
C26 Uani 0.4718(12) 0.3925(9) 0.3297(7) 1.000 0.039(4)
C27 Uani 0.4383(13) 0.4229(9) 0.3806(7) 1.000 0.045(4)
C28 Uani 0.3012(15) 0.4356(9) 0.3546(8) 1.000 0.054(6)
C29 Uani 0.2064(13) 0.4166(10) 0.2785(7) 1.000 0.046(5)
C30 Uani 0.2379(11) 0.3838(9) 0.2249(6) 1.000 0.033(4)
C31 Uani 0.1196(15) 0.3734(9) 0.1451(8) 1.000 0.055(6)
C33 Uani -0.0254(12) 0.3421(10) 0.0078(6) 1.000 0.039(4)
C34 Uani -0.1279(13) 0.4173(9) -0.0107(7) 1.000 0.042(5)
C35 Uani -0.2491(13) 0.4139(9) -0.0839(8) 1.000 0.052(5)
C36 Uani -0.2692(11) 0.3354(9) -0.1391(7) 1.000 0.039(4)
C37 Uani -0.1659(10) 0.2612(10) -0.1212(6) 1.000 0.036(4)
C38 Uani -0.0421(10) 0.2680(9) -0.0469(6) 1.000 0.037(4)
H121 Uiso -0.06480 0.39580 -0.31560 1.000 0.0430
H131 Uiso -0.01010 0.44780 -0.40180 1.000 0.0550
H141 Uiso 0.22050 0.46290 -0.35800 1.000 0.0630
H151 Uiso 0.38680 0.42150 -0.22880 1.000 0.0520
H171 Uiso 0.46380 0.37370 -0.10220 1.000 0.0500
H201 Uiso 0.61090 0.44040 0.00210 1.000 0.0500
H211 Uiso 0.81240 0.42530 0.12330 1.000 0.0460
H221 Uiso 0.84170 0.29200 0.21390 1.000 0.0570
H231 Uiso 0.65610 0.18050 0.18510 1.000 0.0430
H261 Uiso 0.56390 0.38570 0.34860 1.000 0.0470
H271 Uiso 0.50680 0.43560 0.43350 1.000 0.0540
H281 Uiso 0.27720 0.45670 0.38940 1.000 0.0650
H291 Uiso 0.11500 0.42560 0.26060 1.000 0.0560
H311 Uiso 0.03730 0.39860 0.13620 1.000 0.0660
H341 Uiso -0.11500 0.47030 0.02640 1.000 0.0500
H351 Uiso -0.31790 0.46490 -0.09630 1.000 0.0620
H361 Uiso -0.35200 0.33240 -0.18820 1.000 0.0470
H371 Uiso -0.17830 0.20770 -0.15790 1.000 0.0430

loop_
_atom_type_symbol
_atom_type_description
_atom_type_scat_dispersion_real
_atom_type_scat_dispersion_imag
_atom_type_scat_source
S S 0.1246 0.1234 'International Tables Vol C Tables 4.2.6.8 and 6.1.1.4'
Ni Ni 0.3393 1.1124 'International Tables Vol C Tables 4.2.6.8 and 6.1.1.4'
N N 0.0061 0.0033 'International Tables Vol C Tables 4.2.6.8 and 6.1.1.4'
H H 0.0000 0.0000 'International Tables Vol C Tables 4.2.6.8 and 6.1.1.4'
C C 0.0033 0.0016 'International Tables Vol C Tables 4.2.6.8 and 6.1.1.4'

loop_
_geom_angle_atom_site_label_1
_geom_angle_atom_site_label_2
_geom_angle_atom_site_label_3
_geom_angle
_geom_angle_publ_flag
Ni2 Ni1 S1 124.08(13) yes
Ni2 Ni1 S2 52.15(10) yes
Ni2 Ni1 S4 51.94(9) yes
Ni2 Ni1 N18 116.7(3) yes
S1 Ni1 S2 172.82(16) yes
S1 Ni1 S4 94.05(15) yes
S1 Ni1 N18 98.4(3) yes
S2 Ni1 S4 78.89(14) yes
S2 Ni1 N18 88.7(3) yes
S4 Ni1 N18 166.9(3) yes
Ni1 Ni2 S2 51.78(9) yes
Ni1 Ni2 S3 122.64(13) yes
Ni1 Ni2 S4 52.52(11) yes
Ni1 Ni2 N32 116.3(4) yes
S2 Ni2 S3 93.56(15) yes
S2 Ni2 S4 79.04(14) yes
S2 Ni2 N32 166.7(4) yes
S3 Ni2 S4 172.59(17) yes
S3 Ni2 N32 98.7(4) yes
S4 Ni2 N32 88.7(4) yes
Ni1 S1 C11 107.7(4) yes
Ni1 S2 Ni2 76.07(12) yes
Ni1 S2 C24 97.2(4) yes
Ni2 S2 C24 111.1(4) yes
Ni2 S3 C25 107.3(5) yes
Ni1 S4 Ni2 75.53(12) yes
Ni1 S4 C38 111.6(4) yes
Ni2 S4 C38 98.1(4) yes
Ni1 N18 C17 129.2(10) yes
Ni1 N18 C19 116.0(8) yes
C17 N18 C19 114.6(12) yes
Ni2 N32 C31 128.8(12) yes
Ni2 N32 C33 114.5(9) yes
C31 N32 C33 116.6(14) yes
S1 C11 C12 118.2(11) yes
S1 C11 C16 125.2(8) yes
C12 C11 C16 116.6(12) no
C11 C12 C13 124.5(13) no
C12 C13 C14 119.1(12) no
C13 C14 C15 118.9(14) no
C14 C15 C16 122.3(15) no
C11 C16 C15 118.5(11) no
C11 C16 C17 125.3(13) no
C15 C16 C17 116.1(15) no
N18 C17 C16 128.0(16) yes
N18 C19 C20 124.5(10) yes
N18 C19 C24 115.3(11) yes
C20 C19 C24 120.2(11) no
C19 C20 C21 119.2(11) no
C20 C21 C22 121.8(13) no
C21 C22 C23 119.1(11) no
C22 C23 C24 118.0(10) no
S2 C24 C19 118.1(9) yes
S2 C24 C23 120.4(9) yes
C19 C24 C23 121.5(12) no
S3 C25 C26 119.5(11) yes
S3 C25 C30 124.7(8) yes
C26 C25 C30 115.8(12) no
C25 C26 C27 123.1(14) no
C26 C27 C28 120.5(12) no
C27 C28 C29 117.9(15) no
C28 C29 C30 122.9(16) no
C25 C30 C29 119.8(10) no
C25 C30 C31 126.8(12) no
C29 C30 C31 113.2(14) no
N32 C31 C30 127.5(17) yes
N32 C33 C34 125.1(10) yes
N32 C33 C38 114.9(12) yes
C34 C33 C38 120.0(11) no
C33 C34 C35 120.0(11) no
C34 C35 C36 120.4(13) no
C35 C36 C37 119.7(12) no
C36 C37 C38 118.9(11) no
S4 C38 C33 119.7(9) yes
S4 C38 C37 119.4(9) yes
C33 C38 C37 120.9(12) no
C11 C12 H121 117.78 no
C13 C12 H121 117.73 no
C12 C13 H131 120.53 no
C14 C13 H131 120.38 no
C13 C14 H141 120.56 no
C15 C14 H141 120.52 no
C14 C15 H151 118.76 no
C16 C15 H151 118.92 no
N18 C17 H171 116.01 no
C16 C17 H171 115.99 no
C19 C20 H201 120.39 no
C21 C20 H201 120.39 no
C20 C21 H211 119.02 no
C22 C21 H211 119.15 no
C21 C22 H221 120.43 no
C23 C22 H221 120.51 no
C22 C23 H231 120.92 no
C24 C23 H231 121.08 no
C25 C26 H261 118.38 no
C27 C26 H261 118.50 no
C26 C27 H271 119.71 no
C28 C27 H271 119.80 no
C27 C28 H281 121.01 no
C29 C28 H281 121.09 no
C28 C29 H291 118.46 no
C30 C29 H291 118.68 no
N32 C31 H311 116.28 no
C30 C31 H311 116.26 no
C33 C34 H341 119.96 no
C35 C34 H341 120.01 no
C34 C35 H351 119.85 no
C36 C35 H351 119.78 no
C35 C36 H361 120.14 no
C37 C36 H361 120.15 no
C36 C37 H371 120.53 no
C38 C37 H371 120.59 no

loop_
_geom_bond_atom_site_label_1
_geom_bond_atom_site_label_2
_geom_bond_distance
_geom_bond_publ_flag
Ni1 Ni2 2.697(2) yes
Ni1 S1 2.135(3) yes
Ni1 S2 2.184(3) yes
Ni1 S4 2.211(4) yes
Ni1 N18 1.890(12) yes
Ni2 S2 2.194(4) yes
Ni2 S3 2.139(4) yes
Ni2 S4 2.194(3) yes
Ni2 N32 1.906(14) yes
S1 C11 1.712(13) yes
S2 C24 1.784(13) yes
S3 C25 1.717(13) yes
S4 C38 1.749(13) yes
N18 C17 1.225(17) yes
N18 C19 1.498(16) yes
N32 C31 1.202(19) yes
N32 C33 1.555(17) yes
C11 C12 1.393(15) no
C11 C16 1.43(2) no
C12 C13 1.353(19) no
C13 C14 1.40(2) no
C14 C15 1.372(19) no
C15 C16 1.41(2) no
C16 C17 1.440(18) no
C19 C20 1.363(19) no
C19 C24 1.366(15) no
C20 C21 1.364(18) no
C21 C22 1.386(17) no
C22 C23 1.389(19) no
C23 C24 1.393(15) no
C25 C26 1.385(16) no
C25 C30 1.41(2) no
C26 C27 1.34(2) no
C27 C28 1.40(3) no
C28 C29 1.330(18) no
C29 C30 1.385(19) no
C30 C31 1.440(18) no
C33 C34 1.38(2) no
C33 C38 1.347(16) no
C34 C35 1.375(19) no
C35 C36 1.378(17) no
C36 C37 1.381(18) no
C37 C38 1.401(15) no
C12 H121 0.9300 no
C13 H131 0.9308 no
C14 H141 0.9290 no
C15 H151 0.9305 no
C17 H171 0.9299 no
C20 H201 0.9311 no
C21 H211 0.9311 no
C22 H221 0.9296 no
C23 H231 0.9305 no
C26 H261 0.9302 no
C27 H271 0.9297 no
C28 H281 0.9284 no
C29 H291 0.9301 no
C31 H311 0.9305 no
C34 H341 0.9302 no
C35 H351 0.9299 no
C36 H361 0.9302 no
C37 H371 0.9302 no

loop_
_geom_contact_atom_site_label_1
_geom_contact_atom_site_label_2
_geom_contact_distance
_geom_contact_site_symmetry_2
_geom_contact_publ_flag
Ni1 C29 3.868(13) 4_554 no
Ni1 C27 4.017(15) 4_554 no
Ni1 C28 3.365(15) 4_554 no
Ni2 C35 3.909(11) 3_565 no
Ni2 C15 3.808(13) 4_555 no
Ni2 C34 4.118(11) 3_565 no
Ni2 C14 3.321(14) 4_555 no
Ni2 C13 3.958(15) 4_555 no
Ni1 H281 3.0143 4_554 no
Ni1 H341 3.6547 3_565 no
Ni2 H351 3.3625 3_565 no
Ni2 H141 3.0153 4_555 no
S1 C37 3.348(14) . no
S2 C27 3.463(13) 2_645 no
S3 C23 3.319(14) . no
S4 C13 3.668(12) 2_544 no
S1 H211 3.0625 3_665 no
S1 H221 2.9103 4_454 no
S2 H271 3.0539 2_645 no
S2 H281 3.1944 4_554 no
S3 H351 2.9803 3_565 no
S3 H361 3.0391 4_655 no
S4 H131 3.0487 2_544 no
N18 C27 3.445(15) 4_554 no
N18 C28 3.443(14) 4_554 no
N32 C34 3.398(16) 3_565 no
N32 C35 3.415(17) 3_565 no
C11 C21 3.504(15) 3_665 no
C13 Ni2 3.958(15) 4_554 no
C13 S4 3.668(12) 2_554 no
C14 Ni2 3.321(14) 4_554 no
C15 C25 3.566(15) 4_554 no
C15 Ni2 3.808(13) 4_554 no
C16 C21 3.334(16) 3_665 no
C16 C30 3.520(16) 4_554 no
C17 C27 3.465(16) 4_554 no
C17 C20 3.370(16) 3_665 no
C17 C21 3.449(17) 3_665 no
C20 C17 3.370(16) 3_665 no
C20 C35 3.59(2) 1_655 no
C20 C20 3.554(18) 3_665 no
C21 C17 3.449(17) 3_665 no
C21 C16 3.334(16) 3_665 no
C21 C34 3.60(2) 1_655 no
C21 C11 3.504(15) 3_665 no
C23 S3 3.319(14) . no
C25 C15 3.566(15) 4_555 no
C27 C17 3.465(16) 4_555 no
C27 S2 3.463(13) 2_655 no
C27 Ni1 4.017(15) 4_555 no
C27 N18 3.445(15) 4_555 no
C28 N18 3.443(14) 4_555 no
C28 Ni1 3.365(15) 4_555 no
C29 Ni1 3.868(13) 4_555 no
C30 C16 3.520(16) 4_555 no
C31 C35 3.53(2) 3_565 no
C33 C34 3.382(18) 3_565 no
C34 Ni2 4.118(11) 3_565 no
C34 N32 3.398(16) 3_565 no
C34 C33 3.382(18) 3_565 no
C34 C21 3.60(2) 1_455 no
C34 C34 3.42(2) 3_565 no
C35 Ni2 3.909(11) 3_565 no
C35 C31 3.53(2) 3_565 no
C35 N32 3.415(17) 3_565 no
C35 C20 3.59(2) 1_455 no
C37 S1 3.348(14) . no
C11 H211 2.9097 3_665 no
C12 H291 3.0130 3_565 no
C16 H211 3.0837 3_665 no
C17 H201 2.6071 . no
C20 H171 2.3987 . no
C22 H121 3.0222 4_655 no
C31 H341 2.7174 . no
C33 H341 3.0855 3_565 no
C34 H311 2.5059 . no
C35 H201 3.0049 1_455 no
H121 C22 3.0222 4_454 no
H131 S4 3.0487 2_554 no
H141 Ni2 3.0153 4_554 no
H151 H171 2.2715 . no
H171 C20 2.3987 . no
H171 H151 2.2715 . no
H171 H201 2.0114 . no
H201 C17 2.6071 . no
H201 C35 3.0049 1_655 no
H201 H171 2.0114 . no
H201 H351 2.5725 1_655 no
H211 H311 2.5280 1_655 no
H211 H341 2.5956 1_655 no
H211 S1 3.0625 3_665 no
H211 C11 2.9097 3_665 no
H211 C16 3.0837 3_665 no
H221 S1 2.9103 4_655 no
H271 S2 3.0539 2_655 no
H281 Ni1 3.0143 4_555 no
H281 S2 3.1944 4_555 no
H291 H311 2.1786 . no
H291 C12 3.0130 3_565 no
H311 C34 2.5059 . no
H311 H211 2.5280 1_455 no
H311 H291 2.1786 . no
H311 H341 2.1165 . no
H341 C31 2.7174 . no
H341 H211 2.5956 1_455 no
H341 H311 2.1165 . no
H341 Ni1 3.6547 3_565 no
H341 C33 3.0855 3_565 no
H351 H201 2.5725 1_455 no
H351 Ni2 3.3625 3_565 no
H351 S3 2.9803 3_565 no
H361 S3 3.0391 4_454 no

loop_
_geom_torsion_atom_site_label_1
_geom_torsion_atom_site_label_2
_geom_torsion_atom_site_label_3
_geom_torsion_atom_site_label_4
_geom_torsion
_geom_torsion_publ_flag
S1 Ni1 Ni2 S2 172.45(16) no
S1 Ni1 Ni2 S3 -121.78(17) no
S1 Ni1 Ni2 S4 65.08(15) no
S1 Ni1 Ni2 N32 -0.6(4) no
S2 Ni1 Ni2 S3 65.77(17) no
S2 Ni1 Ni2 S4 -107.37(15) no
S2 Ni1 Ni2 N32 -173.1(4) no
S4 Ni1 Ni2 S2 107.37(15) no
S4 Ni1 Ni2 S3 173.14(18) no
S4 Ni1 Ni2 N32 -65.7(4) no
N18 Ni1 Ni2 S2 -65.0(3) no
N18 Ni1 Ni2 S3 0.7(3) no
N18 Ni1 Ni2 S4 -172.4(3) no
N18 Ni1 Ni2 N32 121.9(5) no
Ni2 Ni1 S1 C11 154.2(4) no
S4 Ni1 S1 C11 -160.1(4) no
N18 Ni1 S1 C11 23.8(5) no
Ni2 Ni1 S2 C24 -110.0(4) no
S4 Ni1 S2 Ni2 -49.98(11) no
S4 Ni1 S2 C24 -160.0(4) no
N18 Ni1 S2 Ni2 125.9(3) no
N18 Ni1 S2 C24 15.8(5) no
Ni2 Ni1 S4 C38 93.2(4) no
S1 Ni1 S4 Ni2 -131.15(11) no
S1 Ni1 S4 C38 -38.0(4) no
S2 Ni1 S4 Ni2 50.17(10) no
S2 Ni1 S4 C38 143.3(4) no
Ni2 Ni1 N18 C17 -159.8(10) no
Ni2 Ni1 N18 C19 24.6(8) no
S1 Ni1 N18 C17 -24.8(11) no
S1 Ni1 N18 C19 159.6(7) no
S2 Ni1 N18 C17 154.4(11) no
S2 Ni1 N18 C19 -21.2(7) no
Ni1 Ni2 S2 C24 92.4(4) no
S3 Ni2 S2 Ni1 -129.70(13) no
S3 Ni2 S2 C24 -37.3(4) no
S4 Ni2 S2 Ni1 50.49(10) no
S4 Ni2 S2 C24 142.9(4) no
Ni1 Ni2 S3 C25 151.6(4) no
S2 Ni2 S3 C25 -162.6(4) no
N32 Ni2 S3 C25 22.5(5) no
Ni1 Ni2 S4 C38 -110.3(4) no
S2 Ni2 S4 Ni1 -49.80(10) no
S2 Ni2 S4 C38 -160.1(4) no
N32 Ni2 S4 Ni1 125.2(3) no
N32 Ni2 S4 C38 14.9(5) no
Ni1 Ni2 N32 C31 -157.5(11) no
Ni1 Ni2 N32 C33 26.7(9) no
S3 Ni2 N32 C31 -24.3(13) no
S3 Ni2 N32 C33 159.9(8) no
S4 Ni2 N32 C31 156.1(13) no
S4 Ni2 N32 C33 -19.6(8) no
Ni1 S1 C11 C12 164.5(7) no
Ni1 S1 C11 C16 -17.7(10) no
Ni1 S2 C24 C19 -10.5(10) no
Ni1 S2 C24 C23 169.8(9) no
Ni2 S2 C24 C19 -88.3(9) no
Ni2 S2 C24 C23 92.0(10) no
Ni2 S3 C25 C26 164.5(8) no
Ni2 S3 C25 C30 -13.0(10) no
Ni1 S4 C38 C33 -86.9(11) no
Ni1 S4 C38 C37 92.0(10) no
Ni2 S4 C38 C33 -9.3(11) no
Ni2 S4 C38 C37 169.6(9) no
Ni1 N18 C19 C20 -160.0(10) no
C17 N18 C19 C20 23.7(16) no
Ni1 N18 C19 C24 19.1(13) no
C17 N18 C19 C24 -157.1(11) no
C19 N18 C17 C16 -173.5(11) no
Ni1 N18 C17 C16 10.8(19) no
Ni2 N32 C31 C30 8(2) no
C31 N32 C33 C38 -157.8(13) no
Ni2 N32 C33 C34 -160.3(11) no
C31 N32 C33 C34 23.4(19) no
Ni2 N32 C33 C38 18.4(14) no
C33 N32 C31 C30 -175.9(11) no
C12 C11 C16 C17 178.7(10) no
S1 C11 C16 C17 0.8(16) no
C12 C11 C16 C15 1.2(15) no
S1 C11 C16 C15 -176.6(8) no
C16 C11 C12 C13 -0.2(15) no
S1 C11 C12 C13 177.9(9) no
C11 C12 C13 C14 -0.8(17) no
C12 C13 C14 C15 0.7(18) no
C13 C14 C15 C16 0.4(18) no
C14 C15 C16 C11 -1.4(17) no
C14 C15 C16 C17 -179.0(11) no
C11 C16 C17 N18 6.2(19) no
C15 C16 C17 N18 -176.3(11) no
C24 C19 C20 C21 2.1(19) no
C20 C19 C24 S2 175.9(10) no
N18 C19 C24 S2 -3.3(14) no
N18 C19 C24 C23 176.4(11) no
N18 C19 C20 C21 -178.8(11) no
C20 C19 C24 C23 -4.4(18) no
C19 C20 C21 C22 2(2) no
C20 C21 C22 C23 -3(2) no
C21 C22 C23 C24 0.6(19) no
C22 C23 C24 C19 3.0(18) no
C22 C23 C24 S2 -177.3(9) no
C26 C25 C30 C29 0.1(17) no
S3 C25 C30 C31 -6.7(16) no
C26 C25 C30 C31 175.8(11) no
S3 C25 C26 C27 -177.0(9) no
S3 C25 C30 C29 177.7(9) no
C30 C25 C26 C27 0.7(16) no
C25 C26 C27 C28 -0.8(17) no
C26 C27 C28 C29 0.0(17) no
C27 C28 C29 C30 0.8(18) no
C28 C29 C30 C25 -0.9(18) no
C28 C29 C30 C31 -177.1(11) no
C29 C30 C31 N32 -171.7(13) no
C25 C30 C31 N32 12(2) no
C38 C33 C34 C35 2(2) no
N32 C33 C38 S4 -4.0(16) no
N32 C33 C34 C35 -178.8(13) no
N32 C33 C38 C37 177.1(11) no
C34 C33 C38 S4 174.8(11) no
C34 C33 C38 C37 -4(2) no
C33 C34 C35 C36 0(2) no
C34 C35 C36 C37 -1(2) no
C35 C36 C37 C38 -0.3(19) no
C36 C37 C38 S4 -175.9(10) no
C36 C37 C38 C33 2.9(19) no
